data_1514310
loop_
_publ_author_name
'Semproni, Scott P.'
'Hojilla Atienza, Crisita Carmen'
'Chirik, Paul J.'

_publ_section_title
;
 Oxidative addition and C--H activation chemistry with a PNP
 pincer-ligated cobalt complex
;
_journal_issue 5
_journal_name_full 'Chemical Science'
_journal_page_first 1956
_journal_paper_doi 10.1039/c4sc00255e
_journal_volume 5
_journal_year 2014
_chemical_formula_sum 'C37 H49 Co N P2'
_chemical_formula_weight 628.64
_chemical_name_systematic
;
 ?
;
_space_group_IT_number 2
_symmetry_cell_setting triclinic
_symmetry_space_group_name_Hall '-P 1'
_symmetry_space_group_name_H-M 'P -1'
_atom_sites_solution_hydrogens geom
_atom_sites_solution_primary direct
_atom_sites_solution_secondary difmap
_audit_creation_method SHELXL-97
_cell_angle_alpha 75.4940(10)
_cell_angle_beta 74.1280(10)
_cell_angle_gamma 64.0320(10)
_cell_formula_units_Z 2
_cell_length_a 10.4893(2)
_cell_length_b 11.4272(2)
_cell_length_c 16.7767(3)
_cell_measurement_reflns_used 9434
_cell_measurement_temperature 100(2)
_cell_measurement_theta_max 66.36
_cell_measurement_theta_min 4.77
_cell_volume 1718.98(6)
_computing_structure_refinement 'SHELXL-97 (Sheldrick, 2008)'
_diffrn_ambient_temperature 100(2)
_diffrn_measured_fraction_theta_full 'ACTA 50'
_diffrn_measured_fraction_theta_max 0.944
_diffrn_measurement_device_type 'Bruker APEX II CCD'
_diffrn_measurement_method 'phi and omega scans'
_diffrn_radiation_monochromator graphite
_diffrn_radiation_source 'fine-focus sealed tube'
_diffrn_radiation_type CuK\a
_diffrn_radiation_wavelength 1.54178
_diffrn_reflns_av_R_equivalents 0.0177
_diffrn_reflns_av_sigmaI/netI 0.0210
_diffrn_reflns_limit_h_max 11
_diffrn_reflns_limit_h_min -12
_diffrn_reflns_limit_k_max 12
_diffrn_reflns_limit_k_min -13
_diffrn_reflns_limit_l_max 19
_diffrn_reflns_limit_l_min -19
_diffrn_reflns_number 13542
_diffrn_reflns_theta_full 'ACTA 50'
_diffrn_reflns_theta_max 66.62
_diffrn_reflns_theta_min 4.77
_exptl_absorpt_coefficient_mu 4.967
_exptl_absorpt_correction_T_max 0.7528
_exptl_absorpt_correction_T_min 0.6404
_exptl_absorpt_correction_type multi-scan
_exptl_absorpt_process_details 'SADABS v2008/1 (Bruker AXS)'
_exptl_crystal_colour yellow
_exptl_crystal_density_diffrn 1.215
_exptl_crystal_density_method 'not measured'
_exptl_crystal_description diamond
_exptl_crystal_F_000 670
_exptl_crystal_size_max 0.121
_exptl_crystal_size_mid 0.103
_exptl_crystal_size_min 0.051
_refine_diff_density_max 0.320
_refine_diff_density_min -0.230
_refine_diff_density_rms 0.039
_refine_ls_extinction_method none
_refine_ls_goodness_of_fit_ref 1.030
_refine_ls_hydrogen_treatment constr
_refine_ls_matrix_type full
_refine_ls_number_parameters 380
_refine_ls_number_reflns 5749
_refine_ls_number_restraints 0
_refine_ls_restrained_S_all 1.030
_refine_ls_R_factor_all 0.0288
_refine_ls_R_factor_gt 0.0273
_refine_ls_shift/su_max 0.001
_refine_ls_shift/su_mean 0.000
_refine_ls_structure_factor_coef Fsqd
_refine_ls_weighting_details 'calc w=1/[\s^2^(Fo^2^)+(0.0391P)^2^+0.6201P] where P=(Fo^2^+2Fc^2^)/3'
_refine_ls_weighting_scheme calc
_refine_ls_wR_factor_gt 0.0696
_refine_ls_wR_factor_ref 0.0706
_reflns_number_gt 5515
_reflns_number_total 5749
_reflns_threshold_expression >2\s(I)
_cod_data_source_file c4sc00255e2.cif
_cod_data_source_block sps155
_cod_original_cell_volume 1718.98(5)
_cod_original_sg_symbol_H-M P-1
_cod_database_code 1514310

loop_
_symmetry_equiv_pos_as_xyz
'x, y, z'
'-x, -y, -z'

loop_
_atom_site_label
_atom_site_type_symbol
_atom_site_fract_x
_atom_site_fract_y
_atom_site_fract_z
_atom_site_U_iso_or_equiv
_atom_site_adp_type
_atom_site_occupancy
_atom_site_symmetry_multiplicity
_atom_site_calc_flag
_atom_site_refinement_flags
C1 C 0.61462(18) 0.45768(16) 0.38141(10) 0.0214(3) Uani 1 1 d .
H1A H 0.5413 0.5137 0.4227 0.026 Uiso 1 1 calc R
H1B H 0.7080 0.4176 0.4006 0.026 Uiso 1 1 calc R
C2 C 0.62848(17) 0.54094(16) 0.29705(10) 0.0220(3) Uani 1 1 d .
C3 C 0.7083(2) 0.61834(18) 0.27578(12) 0.0297(4) Uani 1 1 d .
H3 H 0.7613 0.6172 0.3139 0.036 Uiso 1 1 calc R
C4 C 0.7093(2) 0.69732(19) 0.19795(13) 0.0346(4) Uani 1 1 d .
H4 H 0.7618 0.7520 0.1826 0.042 Uiso 1 1 calc R
C5 C 0.6333(2) 0.69570(18) 0.14306(12) 0.0308(4) Uani 1 1 d .
H5 H 0.6338 0.7485 0.0894 0.037 Uiso 1 1 calc R
C6 C 0.55626(18) 0.61612(16) 0.16714(10) 0.0222(3) Uani 1 1 d .
C7 C 0.47126(18) 0.60677(16) 0.11178(10) 0.0227(3) Uani 1 1 d .
H7A H 0.5345 0.5374 0.0765 0.027 Uiso 1 1 calc R
H7B H 0.4351 0.6915 0.0743 0.027 Uiso 1 1 calc R
C8 C 0.73814(18) 0.18769(16) 0.35561(10) 0.0245(4) Uani 1 1 d .
H8 H 0.7869 0.1698 0.4035 0.029 Uiso 1 1 calc R
C9 C 0.7226(2) 0.06133(16) 0.35376(11) 0.0303(4) Uani 1 1 d .
H9A H 0.6702 0.0767 0.3094 0.045 Uiso 1 1 calc R
H9B H 0.6690 0.0357 0.4080 0.045 Uiso 1 1 calc R
H9C H 0.8186 -0.0092 0.3427 0.045 Uiso 1 1 calc R
C10 C 0.83518(19) 0.22369(18) 0.27578(11) 0.0289(4) Uani 1 1 d .
H10A H 0.9276 0.1481 0.2668 0.043 Uiso 1 1 calc R
H10B H 0.8522 0.2986 0.2817 0.043 Uiso 1 1 calc R
H10C H 0.7878 0.2474 0.2278 0.043 Uiso 1 1 calc R
C11 C 0.47656(18) 0.28552(15) 0.48499(10) 0.0203(3) Uani 1 1 d .
H11 H 0.4111 0.3718 0.5048 0.024 Uiso 1 1 calc R
C12 C 0.3789(2) 0.21507(17) 0.49004(11) 0.0280(4) Uani 1 1 d .
H12A H 0.4378 0.1285 0.4724 0.042 Uiso 1 1 calc R
H12B H 0.3088 0.2676 0.4531 0.042 Uiso 1 1 calc R
H12C H 0.3275 0.2040 0.5479 0.042 Uiso 1 1 calc R
C13 C 0.58211(19) 0.21330(18) 0.54575(10) 0.0281(4) Uani 1 1 d .
H13A H 0.5279 0.2064 0.6032 0.042 Uiso 1 1 calc R
H13B H 0.6412 0.2624 0.5411 0.042 Uiso 1 1 calc R
H13C H 0.6448 0.1249 0.5318 0.042 Uiso 1 1 calc R
C14 C 0.27424(18) 0.50439(16) 0.09945(10) 0.0216(3) Uani 1 1 d .
H14 H 0.3689 0.4420 0.0720 0.026 Uiso 1 1 calc R
C15 C 0.1847(2) 0.42276(18) 0.14135(11) 0.0316(4) Uani 1 1 d .
H15A H 0.0887 0.4797 0.1678 0.047 Uiso 1 1 calc R
H15B H 0.2328 0.3532 0.1840 0.047 Uiso 1 1 calc R
H15C H 0.1750 0.3829 0.0991 0.047 Uiso 1 1 calc R
C16 C 0.2084(2) 0.60863(17) 0.02836(10) 0.0270(4) Uani 1 1 d .
H16A H 0.2057 0.5654 -0.0144 0.041 Uiso 1 1 calc R
H16B H 0.2672 0.6604 0.0032 0.041 Uiso 1 1 calc R
H16C H 0.1100 0.6670 0.0507 0.041 Uiso 1 1 calc R
C17 C 0.17130(18) 0.73246(15) 0.18813(10) 0.0219(3) Uani 1 1 d .
H17 H 0.1526 0.7793 0.1309 0.026 Uiso 1 1 calc R
C18 C 0.2152(2) 0.81536(16) 0.22593(11) 0.0258(4) Uani 1 1 d .
H18A H 0.1333 0.8994 0.2346 0.039 Uiso 1 1 calc R
H18B H 0.2966 0.8319 0.1875 0.039 Uiso 1 1 calc R
H18C H 0.2436 0.7677 0.2798 0.039 Uiso 1 1 calc R
C19 C 0.03160(18) 0.72052(17) 0.23974(11) 0.0280(4) Uani 1 1 d .
H19A H 0.0464 0.6754 0.2965 0.042 Uiso 1 1 calc R
H19B H 0.0044 0.6699 0.2131 0.042 Uiso 1 1 calc R
H19C H -0.0455 0.8086 0.2428 0.042 Uiso 1 1 calc R
C20 C 0.52242(17) 0.30471(15) 0.20666(10) 0.0210(3) Uani 1 1 d .
C21 C 0.57676(18) 0.22257(16) 0.16220(10) 0.0226(3) Uani 1 1 d .
C22 C 0.65008(18) 0.12309(15) 0.10768(10) 0.0221(3) Uani 1 1 d .
C23 C 0.58150(19) 0.10960(16) 0.05212(10) 0.0243(4) Uani 1 1 d .
H23 H 0.4818 0.1625 0.0529 0.029 Uiso 1 1 calc R
C24 C 0.6562(2) 0.02041(16) -0.00431(10) 0.0258(4) Uani 1 1 d .
H24 H 0.6071 0.0150 -0.0423 0.031 Uiso 1 1 calc R
C25 C 0.8008(2) -0.06085(16) -0.00632(10) 0.0261(4) Uani 1 1 d .
C26 C 0.8686(2) -0.05115(17) 0.05066(11) 0.0288(4) Uani 1 1 d .
H26 H 0.9671 -0.1075 0.0515 0.035 Uiso 1 1 calc R
C27 C 0.7960(2) 0.03878(17) 0.10626(11) 0.0275(4) Uani 1 1 d .
H27 H 0.8457 0.0436 0.1441 0.033 Uiso 1 1 calc R
C28 C 0.8811(2) -0.15801(19) -0.06764(12) 0.0362(4) Uani 1 1 d .
H28A H 0.9762 -0.1555 -0.0924 0.054 Uiso 1 1 calc R
H28B H 0.8261 -0.1347 -0.1121 0.054 Uiso 1 1 calc R
H28C H 0.8931 -0.2468 -0.0383 0.054 Uiso 1 1 calc R
C29 C 0.28803(17) 0.53267(15) 0.36628(10) 0.0184(3) Uani 1 1 d .
C30 C 0.19941(17) 0.58981(15) 0.42248(10) 0.0191(3) Uani 1 1 d .
C31 C 0.09067(17) 0.66047(15) 0.48670(10) 0.0187(3) Uani 1 1 d .
C32 C 0.03906(17) 0.79732(16) 0.47917(10) 0.0215(3) Uani 1 1 d .
H32 H 0.0753 0.8450 0.4302 0.026 Uiso 1 1 calc R
C33 C -0.06401(18) 0.86483(16) 0.54177(10) 0.0234(4) Uani 1 1 d .
H33 H -0.0969 0.9579 0.5349 0.028 Uiso 1 1 calc R
C34 C -0.12038(18) 0.79902(16) 0.61458(10) 0.0222(3) Uani 1 1 d .
C35 C -0.07102(18) 0.66279(17) 0.62173(10) 0.0239(4) Uani 1 1 d .
H35 H -0.1089 0.6157 0.6703 0.029 Uiso 1 1 calc R
C36 C 0.03196(18) 0.59466(16) 0.55961(10) 0.0219(3) Uani 1 1 d .
H36 H 0.0635 0.5017 0.5664 0.026 Uiso 1 1 calc R
C37 C -0.2328(2) 0.87332(18) 0.68239(11) 0.0304(4) Uani 1 1 d .
H37A H -0.2619 0.9682 0.6634 0.046 Uiso 1 1 calc R
H37B H -0.1923 0.8489 0.7332 0.046 Uiso 1 1 calc R
H37C H -0.3171 0.8511 0.6946 0.046 Uiso 1 1 calc R
N1 N 0.55348(14) 0.54088(12) 0.24330(8) 0.0190(3) Uani 1 1 d .
P1 P 0.56107(4) 0.32653(4) 0.37543(2) 0.01723(10) Uani 1 1 d .
P2 P 0.31761(4) 0.56748(4) 0.17606(2) 0.01694(9) Uani 1 1 d .
Co1 Co 0.42365(3) 0.43417(2) 0.280461(15) 0.01570(8) Uani 1 1 d .

loop_
_atom_site_aniso_label
_atom_site_aniso_U_11
_atom_site_aniso_U_22
_atom_site_aniso_U_33
_atom_site_aniso_U_23
_atom_site_aniso_U_13
_atom_site_aniso_U_12
C1 0.0211(8) 0.0238(8) 0.0209(8) -0.0043(6) -0.0050(7) -0.0093(7)
C2 0.0176(8) 0.0215(8) 0.0251(9) -0.0055(7) -0.0028(7) -0.0058(7)
C3 0.0256(9) 0.0328(9) 0.0359(10) -0.0010(8) -0.0092(8) -0.0165(8)
C4 0.0281(10) 0.0367(10) 0.0444(11) 0.0042(9) -0.0095(8) -0.0215(8)
C5 0.0261(9) 0.0333(10) 0.0313(10) 0.0069(8) -0.0055(8) -0.0166(8)
C6 0.0166(8) 0.0230(8) 0.0222(8) -0.0014(7) -0.0014(6) -0.0060(7)
C7 0.0221(8) 0.0238(8) 0.0181(8) 0.0013(6) -0.0018(6) -0.0090(7)
C8 0.0210(8) 0.0239(8) 0.0223(8) -0.0055(7) -0.0069(7) -0.0006(7)
C9 0.0345(10) 0.0192(8) 0.0270(9) -0.0048(7) -0.0054(8) -0.0010(7)
C10 0.0200(9) 0.0333(9) 0.0272(9) -0.0098(7) -0.0017(7) -0.0039(7)
C11 0.0210(8) 0.0189(8) 0.0179(8) -0.0029(6) -0.0034(6) -0.0053(6)
C12 0.0305(10) 0.0254(9) 0.0283(9) -0.0005(7) -0.0041(7) -0.0139(8)
C13 0.0276(9) 0.0310(9) 0.0186(8) -0.0024(7) -0.0057(7) -0.0053(8)
C14 0.0251(9) 0.0209(8) 0.0177(8) -0.0053(6) -0.0052(7) -0.0062(7)
C15 0.0439(11) 0.0349(10) 0.0264(9) -0.0065(8) -0.0078(8) -0.0234(9)
C16 0.0316(10) 0.0266(9) 0.0216(9) -0.0045(7) -0.0101(7) -0.0070(7)
C17 0.0237(9) 0.0177(8) 0.0209(8) -0.0029(6) -0.0073(7) -0.0034(7)
C18 0.0306(10) 0.0184(8) 0.0266(9) -0.0042(7) -0.0056(7) -0.0073(7)
C19 0.0198(9) 0.0285(9) 0.0328(10) -0.0107(7) -0.0063(7) -0.0029(7)
C20 0.0200(8) 0.0182(8) 0.0219(8) 0.0033(7) -0.0081(7) -0.0060(7)
C21 0.0240(9) 0.0230(8) 0.0207(8) 0.0013(7) -0.0077(7) -0.0096(7)
C22 0.0280(9) 0.0171(8) 0.0188(8) -0.0028(6) -0.0024(7) -0.0078(7)
C23 0.0251(9) 0.0239(8) 0.0231(8) -0.0027(7) -0.0049(7) -0.0092(7)
C24 0.0328(10) 0.0273(9) 0.0214(8) -0.0036(7) -0.0063(7) -0.0151(8)
C25 0.0335(10) 0.0217(8) 0.0215(8) -0.0044(7) -0.0008(7) -0.0116(7)
C26 0.0264(9) 0.0234(8) 0.0309(10) -0.0071(7) -0.0077(8) -0.0018(7)
C27 0.0304(10) 0.0240(8) 0.0283(9) -0.0061(7) -0.0107(7) -0.0067(7)
C28 0.0404(11) 0.0335(10) 0.0342(10) -0.0161(8) -0.0024(9) -0.0110(9)
C29 0.0183(8) 0.0163(7) 0.0205(8) 0.0002(6) -0.0064(7) -0.0066(6)
C30 0.0189(8) 0.0182(7) 0.0203(8) -0.0014(6) -0.0059(7) -0.0069(6)
C31 0.0166(8) 0.0213(8) 0.0180(8) -0.0045(6) -0.0045(6) -0.0059(6)
C32 0.0199(8) 0.0207(8) 0.0212(8) -0.0025(6) -0.0013(7) -0.0075(7)
C33 0.0221(9) 0.0186(8) 0.0267(9) -0.0049(7) -0.0031(7) -0.0056(7)
C34 0.0195(8) 0.0257(8) 0.0205(8) -0.0056(7) -0.0039(7) -0.0071(7)
C35 0.0258(9) 0.0272(9) 0.0182(8) -0.0016(7) -0.0023(7) -0.0119(7)
C36 0.0247(9) 0.0190(8) 0.0219(8) -0.0023(6) -0.0060(7) -0.0081(7)
C37 0.0303(10) 0.0289(9) 0.0241(9) -0.0077(7) 0.0019(7) -0.0068(8)
N1 0.0155(7) 0.0186(6) 0.0206(7) -0.0039(5) -0.0013(5) -0.0055(5)
P1 0.0172(2) 0.01660(19) 0.01593(19) -0.00337(15) -0.00323(15) -0.00443(15)
P2 0.0172(2) 0.01612(19) 0.01589(19) -0.00318(14) -0.00278(15) -0.00491(15)
Co1 0.01596(14) 0.01454(13) 0.01514(13) -0.00326(9) -0.00235(10) -0.00455(10)

loop_
_atom_type_symbol
_atom_type_description
_atom_type_scat_dispersion_real
_atom_type_scat_dispersion_imag
_atom_type_scat_source
C C 0.0181 0.0091 'International Tables Vol C Tables 4.2.6.8 and 6.1.1.4'
H H 0.0000 0.0000 'International Tables Vol C Tables 4.2.6.8 and 6.1.1.4'
N N 0.0311 0.0180 'International Tables Vol C Tables 4.2.6.8 and 6.1.1.4'
P P 0.2955 0.4335 'International Tables Vol C Tables 4.2.6.8 and 6.1.1.4'
Co Co -2.3653 3.6143 'International Tables Vol C Tables 4.2.6.8 and 6.1.1.4'

loop_
_geom_angle_atom_site_label_1
_geom_angle_atom_site_label_2
_geom_angle_atom_site_label_3
_geom_angle
C2 C1 P1 110.52(11)
N1 C2 C3 121.16(15)
N1 C2 C1 115.92(14)
C3 C2 C1 122.87(15)
C4 C3 C2 119.01(17)
C5 C4 C3 119.42(17)
C4 C5 C6 119.27(16)
N1 C6 C5 121.31(16)
N1 C6 C7 115.41(14)
C5 C6 C7 123.28(15)
C6 C7 P2 110.19(11)
C9 C8 C10 111.50(14)
C9 C8 P1 112.18(12)
C10 C8 P1 111.45(12)
C13 C11 C12 112.23(14)
C13 C11 P1 114.66(12)
C12 C11 P1 111.70(11)
C15 C14 C16 111.29(15)
C15 C14 P2 112.75(11)
C16 C14 P2 114.83(11)
C19 C17 C18 111.28(14)
C19 C17 P2 110.79(11)
C18 C17 P2 111.83(12)
C21 C20 Co1 176.14(15)
C20 C21 C22 176.98(18)
C23 C22 C27 117.01(15)
C23 C22 C21 121.88(15)
C27 C22 C21 121.06(16)
C24 C23 C22 121.26(16)
C25 C24 C23 121.35(16)
C24 C25 C26 117.75(15)
C24 C25 C28 121.03(16)
C26 C25 C28 121.22(17)
C27 C26 C25 121.43(17)
C26 C27 C22 121.14(16)
C30 C29 Co1 176.52(14)
C29 C30 C31 177.72(17)
C32 C31 C36 117.22(14)
C32 C31 C30 121.42(14)
C36 C31 C30 121.37(14)
C33 C32 C31 121.25(15)
C32 C33 C34 121.37(15)
C35 C34 C33 117.57(15)
C35 C34 C37 121.38(15)
C33 C34 C37 121.04(15)
C36 C35 C34 121.41(15)
C35 C36 C31 121.17(15)
C2 N1 C6 119.82(14)
C2 N1 Co1 120.05(11)
C6 N1 Co1 120.02(11)
C1 P1 C8 101.89(8)
C1 P1 C11 103.13(7)
C8 P1 C11 106.22(7)
C1 P1 Co1 98.77(5)
C8 P1 Co1 123.42(5)
C11 P1 Co1 119.28(5)
C7 P2 C17 102.86(8)
C7 P2 C14 100.96(8)
C17 P2 C14 105.87(7)
C7 P2 Co1 98.25(5)
C17 P2 Co1 122.62(5)
C14 P2 Co1 121.49(5)
C29 Co1 C20 162.04(7)
C29 Co1 N1 97.33(6)
C20 Co1 N1 100.62(6)
C29 Co1 P1 86.06(5)
C20 Co1 P1 95.40(5)
N1 Co1 P1 83.34(4)
C29 Co1 P2 95.75(5)
C20 Co1 P2 86.86(5)
N1 Co1 P2 83.58(4)
P1 Co1 P2 166.920(19)

loop_
_geom_bond_atom_site_label_1
_geom_bond_atom_site_label_2
_geom_bond_distance
C1 C2 1.504(2)
C1 P1 1.8479(16)
C2 N1 1.349(2)
C2 C3 1.392(2)
C3 C4 1.389(3)
C4 C5 1.381(3)
C5 C6 1.388(2)
C6 N1 1.350(2)
C6 C7 1.502(2)
C7 P2 1.8445(17)
C8 C9 1.531(2)
C8 C10 1.531(2)
C8 P1 1.8502(16)
C11 C13 1.530(2)
C11 C12 1.532(2)
C11 P1 1.8507(16)
C14 C15 1.524(2)
C14 C16 1.529(2)
C14 P2 1.8574(16)
C17 C19 1.529(2)
C17 C18 1.534(2)
C17 P2 1.8542(16)
C20 C21 1.188(2)
C20 Co1 1.9155(17)
C21 C22 1.446(2)
C22 C23 1.395(2)
C22 C27 1.404(2)
C23 C24 1.388(2)
C24 C25 1.385(3)
C25 C26 1.388(3)
C25 C28 1.510(2)
C26 C27 1.383(2)
C29 C30 1.215(2)
C29 Co1 1.9112(16)
C30 C31 1.439(2)
C31 C32 1.397(2)
C31 C36 1.405(2)
C32 C33 1.386(2)
C33 C34 1.393(2)
C34 C35 1.393(2)
C34 C37 1.510(2)
C35 C36 1.383(2)
N1 Co1 2.0831(13)
P1 Co1 2.2026(5)
P2 Co1 2.2069(4)

loop_
_geom_torsion_atom_site_label_1
_geom_torsion_atom_site_label_2
_geom_torsion_atom_site_label_3
_geom_torsion_atom_site_label_4
_geom_torsion
P1 C1 C2 N1 23.23(17)
P1 C1 C2 C3 -159.40(14)
N1 C2 C3 C4 0.5(3)
C1 C2 C3 C4 -176.77(16)
C2 C3 C4 C5 -1.0(3)
C3 C4 C5 C6 0.6(3)
C4 C5 C6 N1 0.4(3)
C4 C5 C6 C7 -179.53(17)
N1 C6 C7 P2 29.14(18)
C5 C6 C7 P2 -150.94(14)
Co1 C20 C21 C22 -167(2)
C20 C21 C22 C23 -147(3)
C20 C21 C22 C27 30(3)
C27 C22 C23 C24 -2.6(2)
C21 C22 C23 C24 175.05(15)
C22 C23 C24 C25 1.6(3)
C23 C24 C25 C26 0.6(3)
C23 C24 C25 C28 179.74(16)
C24 C25 C26 C27 -1.7(3)
C28 C25 C26 C27 179.20(17)
C25 C26 C27 C22 0.6(3)
C23 C22 C27 C26 1.5(3)
C21 C22 C27 C26 -176.13(16)
Co1 C29 C30 C31 -99(4)
C29 C30 C31 C32 -60(4)
C29 C30 C31 C36 120(4)
C36 C31 C32 C33 1.1(2)
C30 C31 C32 C33 -178.95(15)
C31 C32 C33 C34 -0.1(3)
C32 C33 C34 C35 -1.0(3)
C32 C33 C34 C37 -179.89(16)
C33 C34 C35 C36 1.1(3)
C37 C34 C35 C36 179.98(16)
C34 C35 C36 C31 -0.1(3)
C32 C31 C36 C35 -1.0(2)
C30 C31 C36 C35 179.04(15)
C3 C2 N1 C6 0.6(2)
C1 C2 N1 C6 177.97(14)
C3 C2 N1 Co1 -175.66(13)
C1 C2 N1 Co1 1.76(18)
C5 C6 N1 C2 -1.0(2)
C7 C6 N1 C2 178.94(14)
C5 C6 N1 Co1 175.23(13)
C7 C6 N1 Co1 -4.85(18)
C2 C1 P1 C8 93.23(12)
C2 C1 P1 C11 -156.75(11)
C2 C1 P1 Co1 -33.78(12)
C9 C8 P1 C1 176.18(12)
C10 C8 P1 C1 -57.99(13)
C9 C8 P1 C11 68.54(13)
C10 C8 P1 C11 -165.63(12)
C9 C8 P1 Co1 -74.81(13)
C10 C8 P1 Co1 51.02(14)
C13 C11 P1 C1 -70.69(13)
C12 C11 P1 C1 160.21(12)
C13 C11 P1 C8 36.06(14)
C12 C11 P1 C8 -93.05(13)
C13 C11 P1 Co1 -178.77(10)
C12 C11 P1 Co1 52.12(13)
C6 C7 P2 C17 89.94(12)
C6 C7 P2 C14 -160.80(11)
C6 C7 P2 Co1 -36.35(11)
C19 C17 P2 C7 179.32(12)
C18 C17 P2 C7 -55.90(13)
C19 C17 P2 C14 73.80(13)
C18 C17 P2 C14 -161.42(12)
C19 C17 P2 Co1 -71.97(12)
C18 C17 P2 Co1 52.82(13)
C15 C14 P2 C7 161.11(13)
C16 C14 P2 C7 -70.00(14)
C15 C14 P2 C17 -91.99(13)
C16 C14 P2 C17 36.90(14)
C15 C14 P2 Co1 54.25(14)
C16 C14 P2 Co1 -176.85(10)
C30 C29 Co1 C20 14(2)
C30 C29 Co1 N1 -164(2)
C30 C29 Co1 P1 -81(2)
C30 C29 Co1 P2 112(2)
C21 C20 Co1 C29 15(2)
C21 C20 Co1 N1 -167(2)
C21 C20 Co1 P1 109(2)
C21 C20 Co1 P2 -84(2)
C2 N1 Co1 C29 64.72(12)
C6 N1 Co1 C29 -111.48(12)
C2 N1 Co1 C20 -114.69(12)
C6 N1 Co1 C20 69.11(13)
C2 N1 Co1 P1 -20.42(11)
C6 N1 Co1 P1 163.38(12)
C2 N1 Co1 P2 159.73(11)
C6 N1 Co1 P2 -16.47(11)
C1 P1 Co1 C29 -71.77(7)
C8 P1 Co1 C29 177.65(8)
C11 P1 Co1 C29 38.72(7)
C1 P1 Co1 C20 126.19(7)
C8 P1 Co1 C20 15.61(9)
C11 P1 Co1 C20 -123.32(8)
C1 P1 Co1 N1 26.09(6)
C8 P1 Co1 N1 -84.49(8)
C11 P1 Co1 N1 136.58(7)
C1 P1 Co1 P2 26.74(10)
C8 P1 Co1 P2 -83.84(11)
C11 P1 Co1 P2 137.23(9)
C7 P2 Co1 C29 122.45(7)
C17 P2 Co1 C29 11.36(8)
C14 P2 Co1 C29 -129.25(8)
C7 P2 Co1 C20 -75.37(7)
C17 P2 Co1 C20 173.54(8)
C14 P2 Co1 C20 32.93(8)
C7 P2 Co1 N1 25.69(7)
C17 P2 Co1 N1 -85.40(7)
C14 P2 Co1 N1 133.99(7)
C7 P2 Co1 P1 25.04(10)
C17 P2 Co1 P1 -86.05(10)
C14 P2 Co1 P1 133.34(9)
